data_7132973
loop_
_publ_author_name
'Stevens, Jeremiah E.'
'Miller, Justin D.'
'Fitzsimmons, Matthew C.'
'Moore, Curtis E.'
'Thomas, Christine M.'

_publ_section_title
;
 <i>Z</i>-selective dimerization of terminal alkynes by a
 (PNNP)Fe<sup>II</sup> complex.
;
_journal_issue 39
_journal_name_full 'Chemical communications (Cambridge, England)'
_journal_page_first 5169
_journal_page_last 5172
_journal_paper_doi 10.1039/d4cc00469h
_journal_volume 60
_journal_year 2024
_chemical_formula_moiety 'C56 H42 F6 Fe N2 P2, C4 H10 O'
_chemical_formula_sum 'C60 H52 F6 Fe N2 O P2'
_chemical_formula_weight 1048.82
_chemical_properties_physical Air-sensitive,Moisture-sensitive
_space_group_crystal_system triclinic
_space_group_IT_number 2
_space_group_name_Hall '-P 1'
_space_group_name_H-M_alt 'P -1'
_atom_sites_solution_hydrogens geom
_audit_creation_date 2024-01-11
_audit_creation_method
;
Olex2 1.5-beta
(compiled 2023.08.24 svn.re1ec1418 for OlexSys, GUI svn.r6817)
;
_audit_update_record
;
2024-01-16 deposited with the CCDC.	2024-04-08 downloaded from the CCDC.
;
_cell_angle_alpha 93.4090(19)
_cell_angle_beta 105.088(2)
_cell_angle_gamma 106.3324(18)
_cell_formula_units_Z 2
_cell_length_a 13.4659(8)
_cell_length_b 13.8415(8)
_cell_length_c 14.7796(9)
_cell_measurement_reflns_used 9874
_cell_measurement_temperature 100.0
_cell_measurement_theta_max 26.36
_cell_measurement_theta_min 2.48
_cell_volume 2526.2(3)
_computing_cell_refinement 'SAINT v8.40B (Bruker, 2021)'
_computing_data_collection 'APEX3 v2021.10-0 (Bruker, 2021)'
_computing_data_reduction 'SAINT v8.40B (Bruker, 2021)'
_computing_molecular_graphics 'Olex2 1.5-beta (Dolomanov et al., 2009)'
_computing_publication_material 'Olex2 1.5-beta (Dolomanov et al., 2009)'
_computing_structure_refinement 'XL  (Sheldrick, 2008)'
_computing_structure_solution 'ShelXT (Sheldrick, 2015)'
_diffrn_ambient_temperature 100.00
_diffrn_detector 'Bruker Photon III area detector'
_diffrn_detector_area_resol_mean 10.5
_diffrn_detector_type 'CMOS area detector'
_diffrn_measured_fraction_theta_full 0.999
_diffrn_measured_fraction_theta_max 0.995
_diffrn_measurement_device 'Kappa Four-Circle Diffractometer'
_diffrn_measurement_device_type 'Bruker D8 Venture'
_diffrn_measurement_method '\w and \f scans'
_diffrn_radiation_monochromator 'Double Bounce Multilayer Mirrors'
_diffrn_radiation_probe x-ray
_diffrn_radiation_type MoK\a
_diffrn_radiation_wavelength 0.71073
_diffrn_radiation_xray_symbol K-L~3~
_diffrn_reflns_av_R_equivalents 0.0676
_diffrn_reflns_av_unetI/netI 0.0280
_diffrn_reflns_Laue_measured_fraction_full 0.999
_diffrn_reflns_Laue_measured_fraction_max 0.995
_diffrn_reflns_limit_h_max 16
_diffrn_reflns_limit_h_min -16
_diffrn_reflns_limit_k_max 17
_diffrn_reflns_limit_k_min -17
_diffrn_reflns_limit_l_max 18
_diffrn_reflns_limit_l_min -18
_diffrn_reflns_number 127110
_diffrn_reflns_point_group_measured_fraction_full 0.999
_diffrn_reflns_point_group_measured_fraction_max 0.995
_diffrn_reflns_theta_full 25.242
_diffrn_reflns_theta_max 26.444
_diffrn_reflns_theta_min 2.211
_diffrn_source 'Micro Focus Rotating Anode'
_diffrn_source_current 50.0
_diffrn_source_power 2.5
_diffrn_source_type 'Bruker TXS'
_diffrn_source_voltage 50.0
_diffrn_standards_number 0
_exptl_absorpt_coefficient_mu 0.429
_exptl_absorpt_correction_T_max 0.2602
_exptl_absorpt_correction_T_min 0.2337
_exptl_absorpt_correction_type multi-scan
_exptl_absorpt_process_details
;
SADABS-2016/2 (Bruker,2016/2) was used for absorption correction.
wR2(int) was 0.0613 before and 0.0498 after correction.
The Ratio of minimum to maximum transmission is 0.8982.
The \l/2 correction factor is Not present.
;
_exptl_crystal_colour red
_exptl_crystal_colour_primary red
_exptl_crystal_density_diffrn 1.379
_exptl_crystal_description irregular
_exptl_crystal_F_000 1088
_exptl_crystal_recrystallization_method 'Re-crystallisation from solvent: diethyl ether'
_exptl_crystal_size_max 0.15
_exptl_crystal_size_mid 0.083
_exptl_crystal_size_min 0.053
_refine_diff_density_max 0.581
_refine_diff_density_min -0.397
_refine_diff_density_rms 0.057
_refine_ls_extinction_method none
_refine_ls_goodness_of_fit_ref 1.062
_refine_ls_hydrogen_treatment constr
_refine_ls_matrix_type full
_refine_ls_number_parameters 748
_refine_ls_number_reflns 10359
_refine_ls_number_restraints 93
_refine_ls_restrained_S_all 1.066
_refine_ls_R_factor_all 0.0586
_refine_ls_R_factor_gt 0.0455
_refine_ls_shift/su_max 0.000
_refine_ls_shift/su_mean 0.000
_refine_ls_structure_factor_coef Fsqd
_refine_ls_weighting_details 'w=1/[\s^2^(Fo^2^)+(0.0495P)^2^+2.5167P] where P=(Fo^2^+2Fc^2^)/3'
_refine_ls_weighting_scheme calc
_refine_ls_wR_factor_gt 0.1167
_refine_ls_wR_factor_ref 0.1240
_reflns_Friedel_coverage 0.000
_reflns_number_gt 8490
_reflns_number_total 10359
_reflns_threshold_expression 'I > 2\s(I)'
_cod_data_source_file d4cc00469h2.cif
_cod_data_source_block thomas_jes415d_0m
_cod_depositor_comments
;
The following automatic conversions were performed:

data item '_diffrn_radiation_probe' value 'X-ray' was changed to
'x-ray' in accordance with the
/home/data/users/saulius/crontab/automatic-downloads/rss-feeds/RSC/lib/dictionaries/cif_core.dic
dictionary named 'cif_core.dic' version 2.4.2 last updated on
2011-04-26.

Automatic conversion script
Id: cif_fix_values 8170 2020-07-09 18:12:32Z antanas 

 Adding full bibliography for 7132971--7132974.cif.
;
_cod_database_code 7132973
_shelx_shelxl_version_number 2019/1
_shelx_space_group_comment
;
The symmetry employed for this shelxl refinement is uniquely defined
by the following loop, which should always be used as a source of
symmetry information in preference to the above space-group names.
They are only intended as comments.
;
_olex2_refinement_description
;
1. Fixed Uiso
 At 1.2 times of:
  All C(H) groups, All C(H,H) groups, All N(H) groups
 At 1.5 times of:
  All C(H,H,H) groups
2. Rigid body (RIGU) restrains
 N2, C10B, C11B, C12B, C17B, C18B, C13B, C14B, C15B, C16B, F4B, F5B, F6B
 with sigma for 1-2 distances of 0.002 and sigma for 1-3 distances of 0.002
3. Others
 Sof(F6B)=Sof(F5B)=Sof(F4B)=1-FVAR(1)
 Sof(F6A)=Sof(F4A)=Sof(F5A)=FVAR(1)
 Fixed Sof: H2(0.75) C18A(0.75) H18A(0.75) C11A(0.75) C15A(0.75) C10A(0.75)
 C12A(0.75) C13A(0.75) H13A(0.75) C17A(0.75) H17A(0.75) C16A(0.75) C14A(0.75)
 H14A(0.75) C10B(0.25) H10B(0.25) C12B(0.25) C13B(0.25) H13B(0.25) C14B(0.25)
 H14B(0.25) C15B(0.25) C17B(0.25) H17B(0.25) C18B(0.25) H18B(0.25) C16B(0.25)
 C11B(0.25)
4.a Ternary CH refined with riding coordinates:
 N2(H2), N1(H1)
4.b Secondary CH2 refined with riding coordinates:
 C20(H20A,H20B), C19(H19A,H19B), C3S(H3SA,H3SB), C2S(H2SA,H2SB)
4.c Aromatic/amide H refined with riding coordinates:
 C28(H28), C32(H32), C8(H8), C30(H30), C9(H9), C18A(H18A), C22(H22), C50(H50),
 C25(H25), C29(H29), C38(H38), C34(H34), C31(H31), C23(H23), C4(H4), C43(H43),
 C36(H36), C35(H35), C56(H56), C37(H37), C48(H48), C54(H54), C52(H52), C40(H40),
  C24(H24), C46(H46), C55(H55), C53(H53), C47(H47), C42(H42), C41(H41),
 C49(H49), C5(H5), C13A(H13A), C17A(H17A), C14A(H14A), C10B(H10B), C13B(H13B),
 C14B(H14B), C17B(H17B), C18B(H18B)
4.d Fitted hexagon refined as free rotating group:
 C12B(C13B,C14B,C15B,C17B,C18B)
4.e Idealised Me refined as rotating group:
 C4S(H4SA,H4SB,H4SC), C1S(H1SA,H1SB,H1SC)
;
_olex2_submission_special_instructions 'No special instructions were received'

loop_
_space_group_symop_operation_xyz
'x, y, z'
'-x, -y, -z'

loop_
_atom_site_label
_atom_site_type_symbol
_atom_site_fract_x
_atom_site_fract_y
_atom_site_fract_z
_atom_site_U_iso_or_equiv
_atom_site_adp_type
_atom_site_occupancy
_atom_site_site_symmetry_order
_atom_site_calc_flag
_atom_site_refinement_flags_posn
_atom_site_refinement_flags_adp
_atom_site_refinement_flags_occupancy
_atom_site_disorder_assembly
_atom_site_disorder_group
Fe1 Fe 0.53298(3) 0.33246(2) 0.30131(2) 0.03023(10) Uani 1 1 d . . . . .
P1 P 0.60073(5) 0.20781(5) 0.29773(4) 0.02926(14) Uani 1 1 d . . . . .
P2 P 0.39069(5) 0.29701(5) 0.17850(5) 0.03187(15) Uani 1 1 d . . . . .
F3 F 1.13893(14) 0.69632(16) 0.13914(15) 0.0693(5) Uani 1 1 d . . . . .
O1S O 0.91654(15) 0.61615(15) 0.58594(14) 0.0497(5) Uani 1 1 d . . . . .
F2 F 1.03648(17) 0.67956(16) -0.00005(13) 0.0707(6) Uani 1 1 d . . . . .
F1 F 1.06097(17) 0.80796(13) 0.09957(17) 0.0741(6) Uani 1 1 d . . . . .
N2 N 0.48717(17) 0.45530(15) 0.33830(16) 0.0371(5) Uani 1 1 d . . . . .
H2 H 0.441114 0.430437 0.380543 0.044 Uiso 0.75 1 calc R U P A 1
N1 N 0.66850(16) 0.40046(16) 0.41370(15) 0.0364(5) Uani 1 1 d . . . . .
H1 H 0.724277 0.437382 0.384015 0.044 Uiso 1 1 calc R U . . .
F6A F 0.1565(2) 0.09168(19) 0.74922(17) 0.0607(7) Uani 0.767(3) 1 d . . P B 1
F4A F 0.07620(19) -0.03207(18) 0.63569(18) 0.0600(7) Uani 0.767(3) 1 d . . P B 1
C21 C 0.71591(19) 0.3310(2) 0.46595(17) 0.0364(6) Uani 1 1 d . . . . .
C28 C 0.48207(19) 0.04914(18) 0.37175(17) 0.0327(5) Uani 1 1 d . . . . .
H28 H 0.511390 0.094168 0.429815 0.039 Uiso 1 1 calc R U . . .
F5A F 0.0250(2) 0.1015(2) 0.6362(2) 0.0764(9) Uani 0.767(3) 1 d . . P B 1
C27 C 0.51702(18) 0.07721(18) 0.29356(17) 0.0307(5) Uani 1 1 d . . . . .
C26 C 0.69674(19) 0.23472(19) 0.41690(17) 0.0338(5) Uani 1 1 d . . . . .
C32 C 0.4744(2) 0.0091(2) 0.20971(19) 0.0402(6) Uani 1 1 d . . . . .
H32 H 0.498211 0.026127 0.155903 0.048 Uiso 1 1 calc R U . . .
C39 C 0.4183(2) 0.48891(19) 0.2628(2) 0.0384(6) Uani 1 1 d . . . . .
C8 C 0.8831(2) 0.6946(2) 0.14655(19) 0.0417(6) Uani 1 1 d . . . . .
H8 H 0.895961 0.765811 0.147320 0.050 Uiso 1 1 calc R U . . .
C30 C 0.3622(2) -0.1095(2) 0.2821(2) 0.0441(6) Uani 1 1 d . . . . .
H30 H 0.308614 -0.172668 0.277781 0.053 Uiso 1 1 calc R U . . .
C33 C 0.67655(19) 0.18971(18) 0.21495(17) 0.0330(5) Uani 1 1 d . . . . .
C9 C 0.7953(2) 0.6374(2) 0.17191(19) 0.0411(6) Uani 1 1 d . . . . .
H9 H 0.747431 0.669648 0.188255 0.049 Uiso 1 1 calc R U . . .
C18A C 0.3672(3) 0.1572(4) 0.5825(3) 0.0338(17) Uani 0.75 1 d . . P B 1
H18A H 0.440016 0.157037 0.604759 0.041 Uiso 0.75 1 calc R U P B 1
C22 C 0.7789(2) 0.3578(2) 0.56000(18) 0.0437(6) Uani 1 1 d . . . . .
H22 H 0.790941 0.422970 0.593110 0.052 Uiso 1 1 calc R U . . .
C45 C 0.26181(19) 0.19979(18) 0.17042(18) 0.0334(5) Uani 1 1 d . . . . .
C6 C 0.9523(2) 0.6495(2) 0.12012(19) 0.0393(6) Uani 1 1 d . . . . .
C11A C 0.4083(3) 0.2421(3) 0.4473(3) 0.0309(8) Uani 0.75 1 d . . P B 1
C7 C 1.0457(2) 0.7080(2) 0.0904(2) 0.0433(6) Uani 1 1 d . . . . .
C44 C 0.3619(2) 0.41987(18) 0.17991(19) 0.0379(6) Uani 1 1 d . . . . .
C50 C 0.1644(2) 0.1986(2) 0.1079(2) 0.0576(8) Uani 1 1 d . . . . .
H50 H 0.162440 0.251408 0.069941 0.069 Uiso 1 1 calc R U . . .
C25 C 0.7428(2) 0.1667(2) 0.46367(18) 0.0397(6) Uani 1 1 d . . . . .
H25 H 0.730291 0.100981 0.431534 0.048 Uiso 1 1 calc R U . . .
C29 C 0.4051(2) -0.04358(19) 0.36596(19) 0.0374(6) Uani 1 1 d . . . . .
H29 H 0.381967 -0.061666 0.419821 0.045 Uiso 1 1 calc R U . . .
C38 C 0.6493(2) 0.2208(2) 0.12676(19) 0.0439(6) Uani 1 1 d . . . . .
H38 H 0.595704 0.254360 0.112478 0.053 Uiso 1 1 calc R U . . .
C34 C 0.7577(2) 0.1434(2) 0.2351(2) 0.0405(6) Uani 1 1 d . . . . .
H34 H 0.778947 0.123292 0.295721 0.049 Uiso 1 1 calc R U . . .
C31 C 0.3973(2) -0.0836(2) 0.2046(2) 0.0494(7) Uani 1 1 d . . . . .
H31 H 0.368408 -0.129569 0.147126 0.059 Uiso 1 1 calc R U . . .
C23 C 0.8239(2) 0.2885(2) 0.60483(19) 0.0493(7) Uani 1 1 d . . . . .
H23 H 0.866809 0.306377 0.669074 0.059 Uiso 1 1 calc R U . . .
C3 C 0.7753(2) 0.5332(2) 0.17403(18) 0.0420(6) Uani 1 1 d . . . . .
C4 C 0.8480(2) 0.4879(2) 0.1475(2) 0.0458(6) Uani 1 1 d . . . . .
H4 H 0.836894 0.417115 0.148231 0.055 Uiso 1 1 calc R U . . .
C51 C 0.4000(2) 0.27311(18) 0.05835(18) 0.0350(5) Uani 1 1 d . . . . .
C43 C 0.2927(2) 0.4484(2) 0.1071(2) 0.0455(6) Uani 1 1 d . . . . .
H43 H 0.254413 0.402315 0.050363 0.055 Uiso 1 1 calc R U . . .
C36 C 0.7774(2) 0.1541(2) 0.0790(2) 0.0454(7) Uani 1 1 d . . . . .
H36 H 0.809693 0.139699 0.031888 0.054 Uiso 1 1 calc R U . . .
C35 C 0.8079(2) 0.1262(2) 0.1672(2) 0.0468(7) Uani 1 1 d . . . . .
H35 H 0.863600 0.095088 0.181943 0.056 Uiso 1 1 calc R U . . .
C56 C 0.3655(2) 0.1738(2) 0.01079(19) 0.0423(6) Uani 1 1 d . . . . .
H56 H 0.329119 0.118958 0.037651 0.051 Uiso 1 1 calc R U . . .
C37 C 0.6995(2) 0.2033(2) 0.0591(2) 0.0503(7) Uani 1 1 d . . . . .
H37 H 0.680281 0.225138 -0.000976 0.060 Uiso 1 1 calc R U . . .
C20 C 0.6484(2) 0.4820(2) 0.46938(19) 0.0427(6) Uani 1 1 d . . . . .
H20A H 0.717958 0.531505 0.507249 0.051 Uiso 1 1 calc R U . . .
H20B H 0.607635 0.452444 0.513254 0.051 Uiso 1 1 calc R U . . .
C48 C 0.0702(2) 0.0446(2) 0.1551(2) 0.0469(7) Uani 1 1 d . . . . .
H48 H 0.005186 -0.007621 0.150756 0.056 Uiso 1 1 calc R U . . .
C2 C 0.6883(2) 0.4720(2) 0.20366(19) 0.0436(6) Uani 1 1 d . . . . .
C54 C 0.4354(2) 0.2347(2) -0.1161(2) 0.0497(7) Uani 1 1 d . . . . .
H54 H 0.447507 0.221541 -0.175559 0.060 Uiso 1 1 calc R U . . .
C52 C 0.4521(2) 0.3523(2) 0.01651(19) 0.0397(6) Uani 1 1 d . . . . .
H52 H 0.476334 0.420235 0.047986 0.048 Uiso 1 1 calc R U . . .
C1 C 0.6187(2) 0.4136(2) 0.23009(19) 0.0404(6) Uani 1 1 d . . . . .
C40 C 0.4050(2) 0.5850(2) 0.2719(2) 0.0473(7) Uani 1 1 d . . . . .
H40 H 0.444300 0.632043 0.327853 0.057 Uiso 1 1 calc R U . . .
C15A C 0.1906(5) 0.1163(4) 0.6018(4) 0.0390(11) Uani 0.75 1 d . . P B 1
C10A C 0.4592(3) 0.2692(3) 0.3911(3) 0.0299(8) Uani 0.75 1 d . . P B 1
C24 C 0.8072(2) 0.1943(2) 0.5575(2) 0.0469(7) Uani 1 1 d . . . . .
H24 H 0.839599 0.147924 0.588699 0.056 Uiso 1 1 calc R U . . .
C46 C 0.2612(2) 0.1220(2) 0.2239(2) 0.0483(7) Uani 1 1 d . . . . .
H46 H 0.326811 0.120979 0.267042 0.058 Uiso 1 1 calc R U . . .
C19 C 0.5841(2) 0.53465(19) 0.4014(2) 0.0426(6) Uani 1 1 d . . . . .
H19A H 0.561730 0.583720 0.436739 0.051 Uiso 1 1 calc R U . . .
H19B H 0.628609 0.572254 0.363369 0.051 Uiso 1 1 calc R U . . .
C55 C 0.3843(2) 0.1553(2) -0.0755(2) 0.0501(7) Uani 1 1 d . . . . .
H55 H 0.361958 0.087519 -0.106970 0.060 Uiso 1 1 calc R U . . .
C53 C 0.4688(2) 0.3328(2) -0.0703(2) 0.0460(6) Uani 1 1 d . . . . .
H53 H 0.503399 0.387440 -0.098496 0.055 Uiso 1 1 calc R U . . .
C12A C 0.3358(3) 0.1989(2) 0.5010(2) 0.0306(7) Uani 0.75 1 d . . P B 1
C47 C 0.1659(2) 0.0445(2) 0.2162(2) 0.0537(8) Uani 1 1 d . . . . .
H47 H 0.167495 -0.008781 0.253603 0.064 Uiso 1 1 calc R U . . .
C42 C 0.2787(2) 0.5439(2) 0.1163(2) 0.0523(7) Uani 1 1 d . . . . .
H42 H 0.231236 0.563079 0.066118 0.063 Uiso 1 1 calc R U . . .
C41 C 0.3346(3) 0.6111(2) 0.1994(2) 0.0543(8) Uani 1 1 d . . . . .
H41 H 0.324055 0.675827 0.206210 0.065 Uiso 1 1 calc R U . . .
C49 C 0.0693(2) 0.1208(3) 0.1003(3) 0.0644(9) Uani 1 1 d . . . . .
H49 H 0.003438 0.120789 0.056794 0.077 Uiso 1 1 calc R U . . .
C3S C 0.9705(3) 0.6572(3) 0.6816(2) 0.0661(9) Uani 1 1 d . . . . .
H3SA H 0.989073 0.732274 0.688747 0.079 Uiso 1 1 calc R U . . .
H3SB H 1.038521 0.639600 0.701661 0.079 Uiso 1 1 calc R U . . .
C5 C 0.9342(2) 0.5451(2) 0.1207(2) 0.0461(6) Uani 1 1 d . . . . .
H5 H 0.981606 0.513580 0.102612 0.055 Uiso 1 1 calc R U . . .
C13A C 0.2281(3) 0.1991(4) 0.4716(3) 0.0519(12) Uani 0.75 1 d . . P B 1
H13A H 0.203849 0.227750 0.416358 0.062 Uiso 0.75 1 calc R U P B 1
C17A C 0.2960(3) 0.1161(3) 0.6318(2) 0.0372(7) Uani 0.75 1 d . . P B 1
H17A H 0.319809 0.087415 0.687101 0.045 Uiso 0.75 1 calc R U P B 1
C16A C 0.1121(3) 0.0703(3) 0.6553(3) 0.0467(9) Uani 0.75 1 d . . P B 1
C2S C 0.9796(3) 0.6474(3) 0.5246(3) 0.0767(12) Uani 1 1 d . . . . .
H2SA H 1.043521 0.622861 0.540654 0.092 Uiso 1 1 calc R U . . .
H2SB H 1.005393 0.722642 0.531717 0.092 Uiso 1 1 calc R U . . .
C4S C 0.9018(3) 0.6173(4) 0.7425(2) 0.0815(12) Uani 1 1 d . . . . .
H4SA H 0.833611 0.633166 0.721536 0.122 Uiso 1 1 calc R U . . .
H4SB H 0.939346 0.648701 0.808252 0.122 Uiso 1 1 calc R U . . .
H4SC H 0.886683 0.543345 0.738064 0.122 Uiso 1 1 calc R U . . .
C14A C 0.1568(3) 0.1581(4) 0.5218(3) 0.0568(11) Uani 0.75 1 d . . P B 1
H14A H 0.084094 0.158820 0.500920 0.068 Uiso 0.75 1 calc R U P B 1
C1S C 0.9128(3) 0.6050(4) 0.4239(3) 0.1037(18) Uani 1 1 d . . . . .
H1SA H 0.953541 0.633896 0.380585 0.156 Uiso 1 1 calc R U . . .
H1SB H 0.845441 0.622728 0.410748 0.156 Uiso 1 1 calc R U . . .
H1SC H 0.896076 0.530851 0.414948 0.156 Uiso 1 1 calc R U . . .
F6B F 0.2538(9) 0.0692(8) 0.6941(7) 0.089(3) Uani 0.233(3) 1 d . . P B 2
F5B F 0.1400(12) 0.1391(10) 0.6421(9) 0.113(3) Uani 0.233(3) 1 d . . P B 2
F4B F 0.1227(7) -0.0053(7) 0.5770(6) 0.073(2) Uani 0.233(3) 1 d . . P B 2
C10B C 0.4181(8) 0.3904(7) 0.3769(7) 0.0371(19) Uani 0.25 1 d . . P B 2
H10B H 0.365401 0.408851 0.400023 0.045 Uiso 0.25 1 calc R U P B 2
C12B C 0.3711(6) 0.2325(6) 0.4345(5) 0.034(2) Uani 0.25 1 d G . P B 2
C13B C 0.2591(6) 0.2086(7) 0.4093(5) 0.045(2) Uani 0.25 1 d G . P B 2
H13B H 0.221605 0.226540 0.352260 0.054 Uiso 0.25 1 calc R U P B 2
C14B C 0.2021(5) 0.1584(7) 0.4677(7) 0.056(4) Uani 0.25 1 d G . P B 2
H14B H 0.125623 0.141980 0.450476 0.067 Uiso 0.25 1 calc R U P B 2
C15B C 0.2570(7) 0.1321(7) 0.5512(6) 0.054(2) Uani 0.25 1 d G . P B 2
C17B C 0.3689(7) 0.1560(8) 0.5764(5) 0.045(5) Uani 0.25 1 d G . P B 2
H17B H 0.406467 0.138094 0.633472 0.055 Uiso 0.25 1 calc R U P B 2
C18B C 0.4260(5) 0.2063(7) 0.5180(6) 0.041(2) Uani 0.25 1 d G . P B 2
H18B H 0.502451 0.222653 0.535256 0.049 Uiso 0.25 1 calc R U P B 2
C16B C 0.194(3) 0.091(2) 0.613(2) 0.079(3) Uani 0.25 1 d . . P B 2
C11B C 0.4317(10) 0.2980(9) 0.3791(9) 0.031(2) Uani 0.25 1 d . . P B 2

loop_
_atom_site_aniso_label
_atom_site_aniso_U_11
_atom_site_aniso_U_22
_atom_site_aniso_U_33
_atom_site_aniso_U_23
_atom_site_aniso_U_13
_atom_site_aniso_U_12
Fe1 0.02373(17) 0.02818(18) 0.03485(19) -0.00024(13) 0.00897(14) 0.00240(13)
P1 0.0235(3) 0.0327(3) 0.0297(3) 0.0022(2) 0.0086(2) 0.0054(2)
P2 0.0265(3) 0.0261(3) 0.0393(3) 0.0002(2) 0.0066(3) 0.0059(2)
F3 0.0379(10) 0.0857(14) 0.0797(13) 0.0278(11) 0.0109(9) 0.0144(9)
O1S 0.0352(10) 0.0515(12) 0.0508(11) 0.0017(9) 0.0055(9) 0.0030(9)
F2 0.0726(13) 0.0744(13) 0.0516(11) 0.0018(9) 0.0278(10) -0.0061(10)
F1 0.0731(13) 0.0395(10) 0.1241(18) 0.0189(10) 0.0561(13) 0.0129(9)
N2 0.0310(11) 0.0273(10) 0.0473(12) -0.0026(9) 0.0117(9) 0.0017(8)
N1 0.0271(10) 0.0379(11) 0.0369(11) -0.0036(9) 0.0090(8) 0.0006(9)
F6A 0.0668(16) 0.0694(16) 0.0544(14) 0.0167(11) 0.0358(12) 0.0158(12)
F4A 0.0538(14) 0.0529(14) 0.0714(16) 0.0172(12) 0.0274(12) 0.0031(11)
C21 0.0239(12) 0.0448(14) 0.0343(12) 0.0028(11) 0.0102(10) 0.0000(10)
C28 0.0280(12) 0.0341(12) 0.0336(12) 0.0044(10) 0.0071(10) 0.0076(10)
F5A 0.0543(15) 0.106(2) 0.106(2) 0.0593(18) 0.0546(15) 0.0455(15)
C27 0.0244(11) 0.0320(12) 0.0343(12) 0.0031(9) 0.0069(9) 0.0082(9)
C26 0.0230(11) 0.0427(14) 0.0325(12) 0.0070(10) 0.0085(9) 0.0044(10)
C32 0.0415(15) 0.0400(14) 0.0379(13) 0.0003(11) 0.0157(11) 0.0080(11)
C39 0.0333(13) 0.0290(12) 0.0517(15) 0.0034(11) 0.0139(11) 0.0068(10)
C8 0.0422(15) 0.0378(14) 0.0437(14) 0.0094(11) 0.0106(12) 0.0110(12)
C30 0.0407(15) 0.0308(13) 0.0555(17) 0.0034(12) 0.0125(13) 0.0048(11)
C33 0.0261(12) 0.0351(12) 0.0356(12) 0.0005(10) 0.0120(10) 0.0044(10)
C9 0.0377(14) 0.0423(14) 0.0430(14) 0.0090(11) 0.0112(11) 0.0116(12)
C18A 0.0260(18) 0.039(5) 0.038(2) 0.008(3) 0.0078(16) 0.0126(18)
C22 0.0312(13) 0.0522(16) 0.0360(13) -0.0005(12) 0.0086(11) -0.0031(12)
C45 0.0266(12) 0.0290(12) 0.0413(13) -0.0008(10) 0.0074(10) 0.0066(9)
C6 0.0343(13) 0.0379(13) 0.0417(14) 0.0070(11) 0.0061(11) 0.0090(11)
C11A 0.0271(19) 0.0288(18) 0.0341(19) -0.0010(14) 0.0103(15) 0.0041(15)
C7 0.0381(15) 0.0402(14) 0.0493(16) 0.0059(12) 0.0120(12) 0.0089(12)
C44 0.0325(13) 0.0284(12) 0.0514(15) 0.0011(11) 0.0124(11) 0.0075(10)
C50 0.0329(15) 0.0571(18) 0.075(2) 0.0288(16) 0.0043(14) 0.0077(13)
C25 0.0276(12) 0.0488(15) 0.0389(13) 0.0087(11) 0.0096(10) 0.0054(11)
C29 0.0335(13) 0.0367(13) 0.0421(14) 0.0109(11) 0.0102(11) 0.0105(11)
C38 0.0416(15) 0.0572(17) 0.0378(14) 0.0058(12) 0.0139(12) 0.0209(13)
C34 0.0365(14) 0.0464(15) 0.0440(14) 0.0112(12) 0.0169(11) 0.0156(12)
C31 0.0541(18) 0.0379(14) 0.0460(16) -0.0098(12) 0.0123(13) 0.0035(13)
C23 0.0342(14) 0.0670(19) 0.0324(13) 0.0071(13) 0.0055(11) -0.0026(13)
C3 0.0344(14) 0.0469(15) 0.0353(13) 0.0086(11) 0.0042(11) 0.0028(11)
C4 0.0448(16) 0.0355(14) 0.0553(17) 0.0119(12) 0.0115(13) 0.0111(12)
C51 0.0306(12) 0.0331(12) 0.0380(13) 0.0012(10) 0.0033(10) 0.0115(10)
C43 0.0384(15) 0.0367(14) 0.0573(17) 0.0024(12) 0.0077(13) 0.0118(12)
C36 0.0428(15) 0.0495(16) 0.0476(15) -0.0004(12) 0.0253(13) 0.0100(13)
C35 0.0397(15) 0.0509(16) 0.0599(18) 0.0092(13) 0.0254(13) 0.0196(13)
C56 0.0415(15) 0.0345(13) 0.0459(15) 0.0010(11) 0.0087(12) 0.0085(11)
C37 0.0532(18) 0.0642(19) 0.0384(14) 0.0065(13) 0.0190(13) 0.0205(15)
C20 0.0329(13) 0.0389(14) 0.0435(14) -0.0102(11) 0.0085(11) -0.0029(11)
C48 0.0293(13) 0.0386(14) 0.0666(19) 0.0044(13) 0.0115(13) 0.0038(11)
C2 0.0424(15) 0.0450(15) 0.0385(14) 0.0095(12) 0.0094(12) 0.0075(12)
C54 0.0520(17) 0.0554(17) 0.0398(15) -0.0002(13) 0.0119(13) 0.0160(14)
C52 0.0387(14) 0.0347(13) 0.0426(14) 0.0036(11) 0.0071(11) 0.0110(11)
C1 0.0379(14) 0.0390(14) 0.0391(14) 0.0050(11) 0.0085(11) 0.0064(11)
C40 0.0473(16) 0.0304(13) 0.0604(18) -0.0044(12) 0.0161(14) 0.0077(12)
C15A 0.0337(18) 0.045(3) 0.045(3) 0.007(2) 0.0196(18) 0.014(2)
C10A 0.0229(18) 0.0260(18) 0.0368(19) -0.0037(14) 0.0060(15) 0.0056(14)
C24 0.0319(14) 0.0611(18) 0.0427(15) 0.0202(13) 0.0077(11) 0.0069(13)
C46 0.0308(14) 0.0356(14) 0.0641(18) 0.0066(13) -0.0023(13) 0.0026(11)
C19 0.0354(14) 0.0308(13) 0.0516(16) -0.0081(11) 0.0114(12) -0.0014(11)
C55 0.0549(18) 0.0414(15) 0.0478(16) -0.0077(12) 0.0109(14) 0.0119(13)
C53 0.0473(16) 0.0454(15) 0.0438(15) 0.0088(12) 0.0120(12) 0.0126(13)
C12A 0.0303(16) 0.0279(15) 0.0349(16) 0.0014(12) 0.0139(13) 0.0076(13)
C47 0.0421(16) 0.0337(14) 0.070(2) 0.0113(13) 0.0016(14) 0.0010(12)
C42 0.0472(17) 0.0405(15) 0.068(2) 0.0077(14) 0.0070(15) 0.0197(13)
C41 0.0521(18) 0.0333(14) 0.078(2) 0.0024(14) 0.0146(16) 0.0190(13)
C49 0.0262(14) 0.066(2) 0.091(3) 0.0289(19) 0.0031(15) 0.0076(14)
C3S 0.0455(18) 0.071(2) 0.061(2) -0.0081(17) -0.0050(15) 0.0078(16)
C5 0.0421(15) 0.0402(15) 0.0570(17) 0.0101(13) 0.0143(13) 0.0135(12)
C13A 0.035(2) 0.081(4) 0.051(2) 0.035(2) 0.0183(19) 0.026(2)
C17A 0.0370(19) 0.0402(18) 0.0357(17) 0.0131(14) 0.0093(14) 0.0133(15)
C16A 0.044(2) 0.049(2) 0.059(2) 0.0221(19) 0.0278(19) 0.0174(18)
C2S 0.0357(17) 0.109(3) 0.064(2) 0.012(2) 0.0117(15) -0.0084(18)
C4S 0.065(2) 0.117(3) 0.0442(18) -0.013(2) 0.0074(17) 0.011(2)
C14A 0.031(2) 0.088(3) 0.065(3) 0.039(2) 0.0226(19) 0.026(2)
C1S 0.047(2) 0.173(5) 0.056(2) 0.006(3) 0.0142(17) -0.019(3)
F6B 0.099(5) 0.085(6) 0.074(4) 0.024(4) 0.041(4) -0.003(4)
F5B 0.145(7) 0.108(6) 0.128(7) 0.045(5) 0.099(6) 0.041(5)
F4B 0.070(5) 0.080(5) 0.075(5) 0.029(3) 0.039(4) 0.010(3)
C10B 0.034(4) 0.033(3) 0.041(5) -0.001(3) 0.012(4) 0.007(3)
C12B 0.036(4) 0.029(4) 0.036(4) -0.005(3) 0.014(3) 0.006(3)
C13B 0.036(4) 0.050(5) 0.048(4) 0.007(4) 0.016(3) 0.009(3)
C14B 0.053(5) 0.058(8) 0.059(5) 0.011(5) 0.030(4) 0.007(4)
C15B 0.065(4) 0.043(5) 0.055(4) 0.005(3) 0.029(3) 0.007(3)
C17B 0.064(5) 0.029(12) 0.043(6) -0.004(7) 0.026(4) 0.007(4)
C18B 0.047(4) 0.037(5) 0.037(4) -0.001(3) 0.013(3) 0.009(3)
C16B 0.086(5) 0.082(6) 0.070(5) 0.018(4) 0.045(4) 0.006(4)
C11B 0.026(5) 0.032(3) 0.029(4) -0.005(3) 0.006(4) 0.004(3)

loop_
_atom_type_symbol
_atom_type_description
_atom_type_scat_dispersion_real
_atom_type_scat_dispersion_imag
_atom_type_scat_source
C C 0.0033 0.0016 'International Tables Vol C Tables 4.2.6.8 and 6.1.1.4'
H H 0.0000 0.0000 'International Tables Vol C Tables 4.2.6.8 and 6.1.1.4'
F F 0.0171 0.0103 'International Tables Vol C Tables 4.2.6.8 and 6.1.1.4'
Fe Fe 0.3463 0.8444 'International Tables Vol C Tables 4.2.6.8 and 6.1.1.4'
N N 0.0061 0.0033 'International Tables Vol C Tables 4.2.6.8 and 6.1.1.4'
O O 0.0106 0.0060 'International Tables Vol C Tables 4.2.6.8 and 6.1.1.4'
P P 0.1023 0.0942 'International Tables Vol C Tables 4.2.6.8 and 6.1.1.4'

loop_
_geom_angle_atom_site_label_1
_geom_angle_atom_site_label_2
_geom_angle_atom_site_label_3
_geom_angle
_geom_angle_site_symmetry_1
_geom_angle_site_symmetry_3
_geom_angle_publ_flag
P1 Fe1 P2 107.10(3) . . ?
N2 Fe1 P1 166.46(7) . . ?
N2 Fe1 P2 85.30(6) . . ?
N2 Fe1 N1 83.47(8) . . ?
N1 Fe1 P1 84.86(6) . . ?
N1 Fe1 P2 166.61(7) . . ?
C1 Fe1 P1 95.41(8) . . ?
C1 Fe1 P2 89.69(8) . . ?
C1 Fe1 N2 89.97(10) . . ?
C1 Fe1 N1 83.05(10) . . ?
C1 Fe1 C10A 170.30(13) . . ?
C1 Fe1 C11B 158.2(4) . . ?
C10A Fe1 P1 88.91(11) . . ?
C10A Fe1 P2 97.35(12) . . ?
C10A Fe1 N2 84.00(12) . . ?
C10A Fe1 N1 88.70(13) . . ?
C11B Fe1 P1 106.2(4) . . ?
C11B Fe1 P2 87.0(4) . . ?
C11B Fe1 N2 68.3(4) . . ?
C11B Fe1 N1 95.6(3) . . ?
C27 P1 Fe1 120.21(8) . . ?
C27 P1 C26 102.63(11) . . ?
C27 P1 C33 101.31(11) . . ?
C26 P1 Fe1 100.94(8) . . ?
C33 P1 Fe1 122.99(9) . . ?
C33 P1 C26 106.33(11) . . ?
C45 P2 Fe1 123.33(9) . . ?
C45 P2 C44 105.76(11) . . ?
C44 P2 Fe1 100.64(9) . . ?
C51 P2 Fe1 121.24(8) . . ?
C51 P2 C45 100.54(11) . . ?
C51 P2 C44 102.70(12) . . ?
C2S O1S C3S 113.5(2) . . ?
Fe1 N2 H2 104.4 . . ?
C39 N2 Fe1 116.56(16) . . ?
C39 N2 H2 104.4 . . ?
C39 N2 C19 116.9(2) . . ?
C19 N2 Fe1 108.52(16) . . ?
C19 N2 H2 104.4 . . ?
C10B N2 Fe1 86.8(4) . . ?
C10B N2 C39 105.0(5) . . ?
C10B N2 C19 119.7(5) . . ?
Fe1 N1 H1 104.6 . . ?
C21 N1 Fe1 115.28(15) . . ?
C21 N1 H1 104.6 . . ?
C21 N1 C20 117.2(2) . . ?
C20 N1 Fe1 109.02(16) . . ?
C20 N1 H1 104.6 . . ?
C26 C21 N1 116.9(2) . . ?
C22 C21 N1 122.4(2) . . ?
C22 C21 C26 120.7(3) . . ?
C27 C28 H28 119.5 . . ?
C29 C28 H28 119.5 . . ?
C29 C28 C27 120.9(2) . . ?
C28 C27 P1 119.46(18) . . ?
C32 C27 P1 121.37(19) . . ?
C32 C27 C28 118.5(2) . . ?
C21 C26 P1 114.72(19) . . ?
C25 C26 P1 126.3(2) . . ?
C25 C26 C21 118.7(2) . . ?
C27 C32 H32 119.9 . . ?
C31 C32 C27 120.1(2) . . ?
C31 C32 H32 119.9 . . ?
C44 C39 N2 117.4(2) . . ?
C40 C39 N2 122.1(2) . . ?
C40 C39 C44 120.5(3) . . ?
C9 C8 H8 119.7 . . ?
C6 C8 H8 119.7 . . ?
C6 C8 C9 120.6(3) . . ?
C29 C30 H30 120.1 . . ?
C29 C30 C31 119.7(2) . . ?
C31 C30 H30 120.1 . . ?
C38 C33 P1 118.27(19) . . ?
C38 C33 C34 118.5(2) . . ?
C34 C33 P1 123.24(19) . . ?
C8 C9 H9 119.3 . . ?
C8 C9 C3 121.3(3) . . ?
C3 C9 H9 119.3 . . ?
C12A C18A H18A 119.1 . . ?
C17A C18A H18A 119.1 . . ?
C17A C18A C12A 121.7(3) . . ?
C21 C22 H22 120.4 . . ?
C23 C22 C21 119.3(3) . . ?
C23 C22 H22 120.4 . . ?
C50 C45 P2 122.4(2) . . ?
C46 C45 P2 119.69(19) . . ?
C46 C45 C50 117.8(2) . . ?
C8 C6 C7 122.1(2) . . ?
C8 C6 C5 119.4(3) . . ?
C5 C6 C7 118.5(2) . . ?
C10A C11A C12A 170.9(4) . . ?
F3 C7 F2 104.9(2) . . ?
F3 C7 C6 113.0(2) . . ?
F2 C7 C6 112.6(2) . . ?
F1 C7 F3 105.9(2) . . ?
F1 C7 F2 106.0(2) . . ?
F1 C7 C6 113.7(2) . . ?
C39 C44 P2 115.0(2) . . ?
C43 C44 P2 126.0(2) . . ?
C43 C44 C39 119.0(2) . . ?
C45 C50 H50 119.6 . . ?
C45 C50 C49 120.8(3) . . ?
C49 C50 H50 119.6 . . ?
C26 C25 H25 119.8 . . ?
C26 C25 C24 120.4(3) . . ?
C24 C25 H25 119.8 . . ?
C28 C29 H29 120.0 . . ?
C30 C29 C28 120.0(2) . . ?
C30 C29 H29 120.0 . . ?
C33 C38 H38 119.6 . . ?
C33 C38 C37 120.7(3) . . ?
C37 C38 H38 119.6 . . ?
C33 C34 H34 119.7 . . ?
C35 C34 C33 120.6(3) . . ?
C35 C34 H34 119.7 . . ?
C32 C31 H31 119.7 . . ?
C30 C31 C32 120.7(2) . . ?
C30 C31 H31 119.7 . . ?
C22 C23 H23 119.6 . . ?
C24 C23 C22 120.8(3) . . ?
C24 C23 H23 119.6 . . ?
C9 C3 C4 117.3(2) . . ?
C9 C3 C2 123.2(3) . . ?
C4 C3 C2 119.4(3) . . ?
C3 C4 H4 119.5 . . ?
C5 C4 C3 120.9(3) . . ?
C5 C4 H4 119.5 . . ?
C56 C51 P2 120.5(2) . . ?
C52 C51 P2 120.52(19) . . ?
C52 C51 C56 118.6(2) . . ?
C44 C43 H43 119.7 . . ?
C44 C43 C42 120.6(3) . . ?
C42 C43 H43 119.7 . . ?
C35 C36 H36 120.2 . . ?
C35 C36 C37 119.7(2) . . ?
C37 C36 H36 120.2 . . ?
C34 C35 H35 119.8 . . ?
C36 C35 C34 120.3(3) . . ?
C36 C35 H35 119.8 . . ?
C51 C56 H56 119.9 . . ?
C55 C56 C51 120.1(3) . . ?
C55 C56 H56 119.9 . . ?
C38 C37 H37 119.9 . . ?
C36 C37 C38 120.1(3) . . ?
C36 C37 H37 119.9 . . ?
N1 C20 H20A 110.0 . . ?
N1 C20 H20B 110.0 . . ?
N1 C20 C19 108.4(2) . . ?
H20A C20 H20B 108.4 . . ?
C19 C20 H20A 110.0 . . ?
C19 C20 H20B 110.0 . . ?
C47 C48 H48 120.4 . . ?
C47 C48 C49 119.2(3) . . ?
C49 C48 H48 120.4 . . ?
C1 C2 C3 174.4(3) . . ?
C55 C54 H54 120.1 . . ?
C53 C54 H54 120.1 . . ?
C53 C54 C55 119.9(3) . . ?
C51 C52 H52 119.7 . . ?
C53 C52 C51 120.6(2) . . ?
C53 C52 H52 119.7 . . ?
C2 C1 Fe1 166.4(2) . . ?
C39 C40 H40 120.2 . . ?
C41 C40 C39 119.5(3) . . ?
C41 C40 H40 120.2 . . ?
C17A C15A C16A 120.5(4) . . ?
C17A C15A C14A 119.4(5) . . ?
C14A C15A C16A 120.0(5) . . ?
C11A C10A Fe1 170.6(3) . . ?
C25 C24 H24 120.0 . . ?
C23 C24 C25 120.0(3) . . ?
C23 C24 H24 120.0 . . ?
C45 C46 H46 119.4 . . ?
C45 C46 C47 121.2(3) . . ?
C47 C46 H46 119.4 . . ?
N2 C19 C20 107.9(2) . . ?
N2 C19 H19A 110.1 . . ?
N2 C19 H19B 110.1 . . ?
C20 C19 H19A 110.1 . . ?
C20 C19 H19B 110.1 . . ?
H19A C19 H19B 108.4 . . ?
C56 C55 H55 119.8 . . ?
C54 C55 C56 120.5(3) . . ?
C54 C55 H55 119.8 . . ?
C54 C53 C52 120.3(3) . . ?
C54 C53 H53 119.8 . . ?
C52 C53 H53 119.8 . . ?
C18A C12A C11A 123.1(3) . . ?
C18A C12A C13A 117.2(3) . . ?
C13A C12A C11A 119.7(3) . . ?
C48 C47 C46 120.6(3) . . ?
C48 C47 H47 119.7 . . ?
C46 C47 H47 119.7 . . ?
C43 C42 H42 120.2 . . ?
C41 C42 C43 119.6(3) . . ?
C41 C42 H42 120.2 . . ?
C40 C41 C42 120.8(3) . . ?
C40 C41 H41 119.6 . . ?
C42 C41 H41 119.6 . . ?
C50 C49 H49 119.8 . . ?
C48 C49 C50 120.4(3) . . ?
C48 C49 H49 119.8 . . ?
O1S C3S H3SA 109.5 . . ?
O1S C3S H3SB 109.5 . . ?
O1S C3S C4S 110.6(3) . . ?
H3SA C3S H3SB 108.1 . . ?
C4S C3S H3SA 109.5 . . ?
C4S C3S H3SB 109.5 . . ?
C6 C5 H5 119.9 . . ?
C4 C5 C6 120.3(3) . . ?
C4 C5 H5 119.9 . . ?
C12A C13A H13A 119.6 . . ?
C14A C13A C12A 120.9(4) . . ?
C14A C13A H13A 119.6 . . ?
C18A C17A C15A 120.5(4) . . ?
C18A C17A H17A 119.8 . . ?
C15A C17A H17A 119.8 . . ?
F6A C16A F4A 105.7(3) . . ?
F6A C16A C15A 112.5(4) . . ?
F4A C16A C15A 111.8(4) . . ?
F5A C16A F6A 106.4(3) . . ?
F5A C16A F4A 106.6(3) . . ?
F5A C16A C15A 113.4(4) . . ?
O1S C2S H2SA 109.8 . . ?
O1S C2S H2SB 109.8 . . ?
O1S C2S C1S 109.4(3) . . ?
H2SA C2S H2SB 108.2 . . ?
C1S C2S H2SA 109.8 . . ?
C1S C2S H2SB 109.8 . . ?
C3S C4S H4SA 109.5 . . ?
C3S C4S H4SB 109.5 . . ?
C3S C4S H4SC 109.5 . . ?
H4SA C4S H4SB 109.5 . . ?
H4SA C4S H4SC 109.5 . . ?
H4SB C4S H4SC 109.5 . . ?
C15A C14A C13A 120.3(4) . . ?
C15A C14A H14A 119.8 . . ?
C13A C14A H14A 119.8 . . ?
C2S C1S H1SA 109.5 . . ?
C2S C1S H1SB 109.5 . . ?
C2S C1S H1SC 109.5 . . ?
H1SA C1S H1SB 109.5 . . ?
H1SA C1S H1SC 109.5 . . ?
H1SB C1S H1SC 109.5 . . ?
N2 C10B H10B 123.2 . . ?
C11B C10B N2 113.6(9) . . ?
C11B C10B H10B 123.2 . . ?
C13B C12B C18B 120.0 . . ?
C13B C12B C11B 119.3(7) . . ?
C18B C12B C11B 120.2(7) . . ?
C12B C13B H13B 120.0 . . ?
C14B C13B C12B 120.0 . . ?
C14B C13B H13B 120.0 . . ?
C13B C14B H14B 120.0 . . ?
C15B C14B C13B 120.0 . . ?
C15B C14B H14B 120.0 . . ?
C14B C15B C17B 120.0 . . ?
C14B C15B C16B 116.6(16) . . ?
C17B C15B C16B 123.0(16) . . ?
C15B C17B H17B 120.0 . . ?
C18B C17B C15B 120.0 . . ?
C18B C17B H17B 120.0 . . ?
C12B C18B H18B 120.0 . . ?
C17B C18B C12B 120.0 . . ?
C17B C18B H18B 120.0 . . ?
F6B C16B F4B 98.6(18) . . ?
F6B C16B C15B 113(3) . . ?
F5B C16B F6B 103(2) . . ?
F5B C16B F4B 105(3) . . ?
F5B C16B C15B 121(2) . . ?
F4B C16B C15B 113(2) . . ?
C10B C11B Fe1 90.5(8) . . ?
C10B C11B C12B 114.4(10) . . ?
C12B C11B Fe1 155.0(9) . . ?

loop_
_geom_bond_atom_site_label_1
_geom_bond_atom_site_label_2
_geom_bond_distance
_geom_bond_site_symmetry_2
_geom_bond_publ_flag
Fe1 P1 2.1705(7) . ?
Fe1 P2 2.1820(7) . ?
Fe1 N2 2.056(2) . ?
Fe1 N1 2.060(2) . ?
Fe1 C1 1.936(3) . ?
Fe1 C10A 1.962(4) . ?
Fe1 C11B 1.981(12) . ?
P1 C27 1.829(2) . ?
P1 C26 1.838(2) . ?
P1 C33 1.833(2) . ?
P2 C45 1.843(2) . ?
P2 C44 1.847(3) . ?
P2 C51 1.830(3) . ?
F3 C7 1.334(3) . ?
O1S C3S 1.410(4) . ?
O1S C2S 1.405(4) . ?
F2 C7 1.335(3) . ?
F1 C7 1.333(3) . ?
N2 H2 1.0000 . ?
N2 C39 1.444(4) . ?
N2 C19 1.489(3) . ?
N2 C10B 1.366(10) . ?
N1 H1 1.0000 . ?
N1 C21 1.450(3) . ?
N1 C20 1.484(3) . ?
F6A C16A 1.339(5) . ?
F4A C16A 1.348(5) . ?
C21 C26 1.401(4) . ?
C21 C22 1.392(3) . ?
C28 H28 0.9500 . ?
C28 C27 1.393(3) . ?
C28 C29 1.386(3) . ?
F5A C16A 1.330(4) . ?
C27 C32 1.393(3) . ?
C26 C25 1.390(4) . ?
C32 H32 0.9500 . ?
C32 C31 1.389(4) . ?
C39 C44 1.400(4) . ?
C39 C40 1.394(4) . ?
C8 H8 0.9500 . ?
C8 C9 1.381(4) . ?
C8 C6 1.379(4) . ?
C30 H30 0.9500 . ?
C30 C29 1.378(4) . ?
C30 C31 1.379(4) . ?
C33 C38 1.387(4) . ?
C33 C34 1.394(4) . ?
C9 H9 0.9500 . ?
C9 C3 1.395(4) . ?
C18A H18A 0.9500 . ?
C18A C12A 1.385(5) . ?
C18A C17A 1.372(5) . ?
C22 H22 0.9500 . ?
C22 C23 1.386(4) . ?
C45 C50 1.389(4) . ?
C45 C46 1.373(4) . ?
C6 C7 1.478(4) . ?
C6 C5 1.396(4) . ?
C11A C10A 1.221(5) . ?
C11A C12A 1.439(5) . ?
C44 C43 1.385(4) . ?
C50 H50 0.9500 . ?
C50 C49 1.395(4) . ?
C25 H25 0.9500 . ?
C25 C24 1.396(4) . ?
C29 H29 0.9500 . ?
C38 H38 0.9500 . ?
C38 C37 1.390(4) . ?
C34 H34 0.9500 . ?
C34 C35 1.391(4) . ?
C31 H31 0.9500 . ?
C23 H23 0.9500 . ?
C23 C24 1.372(4) . ?
C3 C4 1.421(4) . ?
C3 C2 1.426(4) . ?
C4 H4 0.9500 . ?
C4 C5 1.374(4) . ?
C51 C56 1.398(3) . ?
C51 C52 1.397(4) . ?
C43 H43 0.9500 . ?
C43 C42 1.390(4) . ?
C36 H36 0.9500 . ?
C36 C35 1.374(4) . ?
C36 C37 1.385(4) . ?
C35 H35 0.9500 . ?
C56 H56 0.9500 . ?
C56 C55 1.387(4) . ?
C37 H37 0.9500 . ?
C20 H20A 0.9900 . ?
C20 H20B 0.9900 . ?
C20 C19 1.510(4) . ?
C48 H48 0.9500 . ?
C48 C47 1.368(4) . ?
C48 C49 1.368(4) . ?
C2 C1 1.219(4) . ?
C54 H54 0.9500 . ?
C54 C55 1.382(4) . ?
C54 C53 1.377(4) . ?
C52 H52 0.9500 . ?
C52 C53 1.383(4) . ?
C40 H40 0.9500 . ?
C40 C41 1.373(4) . ?
C15A C17A 1.373(7) . ?
C15A C16A 1.504(7) . ?
C15A C14A 1.375(7) . ?
C24 H24 0.9500 . ?
C46 H46 0.9500 . ?
C46 C47 1.394(4) . ?
C19 H19A 0.9900 . ?
C19 H19B 0.9900 . ?
C55 H55 0.9500 . ?
C53 H53 0.9500 . ?
C12A C13A 1.402(5) . ?
C47 H47 0.9500 . ?
C42 H42 0.9500 . ?
C42 C41 1.389(4) . ?
C41 H41 0.9500 . ?
C49 H49 0.9500 . ?
C3S H3SA 0.9900 . ?
C3S H3SB 0.9900 . ?
C3S C4S 1.475(5) . ?
C5 H5 0.9500 . ?
C13A H13A 0.9500 . ?
C13A C14A 1.382(5) . ?
C17A H17A 0.9500 . ?
C2S H2SA 0.9900 . ?
C2S H2SB 0.9900 . ?
C2S C1S 1.506(5) . ?
C4S H4SA 0.9800 . ?
C4S H4SB 0.9800 . ?
C4S H4SC 0.9800 . ?
C14A H14A 0.9500 . ?
C1S H1SA 0.9800 . ?
C1S H1SB 0.9800 . ?
C1S H1SC 0.9800 . ?
F6B C16B 1.36(3) . ?
F5B C16B 1.25(3) . ?
F4B C16B 1.39(3) . ?
C10B H10B 0.9500 . ?
C10B C11B 1.343(16) . ?
C12B C13B 1.3900 . ?
C12B C18B 1.3900 . ?
C12B C11B 1.476(14) . ?
C13B H13B 0.9500 . ?
C13B C14B 1.3900 . ?
C14B H14B 0.9500 . ?
C14B C15B 1.3900 . ?
C15B C17B 1.3900 . ?
C15B C16B 1.43(3) . ?
C17B H17B 0.9500 . ?
C17B C18B 1.3900 . ?
C18B H18B 0.9500 . ?

loop_
_geom_torsion_atom_site_label_1
_geom_torsion_atom_site_label_2
_geom_torsion_atom_site_label_3
_geom_torsion_atom_site_label_4
_geom_torsion
_geom_torsion_site_symmetry_1
_geom_torsion_site_symmetry_2
_geom_torsion_site_symmetry_3
_geom_torsion_site_symmetry_4
_geom_torsion_publ_flag
Fe1 P1 C27 C28 -67.8(2) . . . . ?
Fe1 P1 C27 C32 102.9(2) . . . . ?
Fe1 P1 C26 C21 -12.21(19) . . . . ?
Fe1 P1 C26 C25 162.0(2) . . . . ?
Fe1 P1 C33 C38 -31.3(2) . . . . ?
Fe1 P1 C33 C34 150.83(19) . . . . ?
Fe1 P2 C45 C50 159.8(2) . . . . ?
Fe1 P2 C45 C46 -23.7(3) . . . . ?
Fe1 P2 C44 C39 -12.4(2) . . . . ?
Fe1 P2 C44 C43 166.4(2) . . . . ?
Fe1 P2 C51 C56 102.7(2) . . . . ?
Fe1 P2 C51 C52 -70.4(2) . . . . ?
Fe1 N2 C39 C44 19.4(3) . . . . ?
Fe1 N2 C39 C40 -162.5(2) . . . . ?
Fe1 N2 C19 C20 -41.2(2) . . . . ?
Fe1 N2 C10B C11B 8.2(8) . . . . ?
Fe1 N1 C21 C26 25.3(3) . . . . ?
Fe1 N1 C21 C22 -155.58(19) . . . . ?
Fe1 N1 C20 C19 -38.2(2) . . . . ?
P1 C27 C32 C31 -169.4(2) . . . . ?
P1 C26 C25 C24 -174.26(19) . . . . ?
P1 C33 C38 C37 -176.0(2) . . . . ?
P1 C33 C34 C35 176.1(2) . . . . ?
P2 C45 C50 C49 176.7(3) . . . . ?
P2 C45 C46 C47 -176.9(2) . . . . ?
P2 C44 C43 C42 -179.3(2) . . . . ?
P2 C51 C56 C55 -172.4(2) . . . . ?
P2 C51 C52 C53 173.5(2) . . . . ?
N2 C39 C44 P2 -2.9(3) . . . . ?
N2 C39 C44 C43 178.1(2) . . . . ?
N2 C39 C40 C41 -177.0(3) . . . . ?
N2 C10B C11B Fe1 -8.5(9) . . . . ?
N2 C10B C11B C12B 170.3(8) . . . . ?
N1 C21 C26 P1 -6.8(3) . . . . ?
N1 C21 C26 C25 178.5(2) . . . . ?
N1 C21 C22 C23 -178.4(2) . . . . ?
N1 C20 C19 N2 52.8(3) . . . . ?
C21 N1 C20 C19 -171.5(2) . . . . ?
C21 C26 C25 C24 -0.3(4) . . . . ?
C21 C22 C23 C24 0.2(4) . . . . ?
C28 C27 C32 C31 1.3(4) . . . . ?
C27 P1 C26 C21 -136.86(18) . . . . ?
C27 P1 C26 C25 37.3(2) . . . . ?
C27 P1 C33 C38 106.6(2) . . . . ?
C27 P1 C33 C34 -71.3(2) . . . . ?
C27 C28 C29 C30 0.1(4) . . . . ?
C27 C32 C31 C30 -0.2(4) . . . . ?
C26 P1 C27 C28 43.0(2) . . . . ?
C26 P1 C27 C32 -146.3(2) . . . . ?
C26 P1 C33 C38 -146.5(2) . . . . ?
C26 P1 C33 C34 35.6(2) . . . . ?
C26 C21 C22 C23 0.7(4) . . . . ?
C26 C25 C24 C23 1.2(4) . . . . ?
C39 N2 C19 C20 -175.5(2) . . . . ?
C39 N2 C10B C11B 124.9(8) . . . . ?
C39 C44 C43 C42 -0.4(4) . . . . ?
C39 C40 C41 C42 -1.6(5) . . . . ?
C8 C9 C3 C4 -1.0(4) . . . . ?
C8 C9 C3 C2 177.2(3) . . . . ?
C8 C6 C7 F3 126.2(3) . . . . ?
C8 C6 C7 F2 -115.2(3) . . . . ?
C8 C6 C7 F1 5.4(4) . . . . ?
C8 C6 C5 C4 0.0(4) . . . . ?
C33 P1 C27 C28 152.8(2) . . . . ?
C33 P1 C27 C32 -36.5(2) . . . . ?
C33 P1 C26 C21 117.17(19) . . . . ?
C33 P1 C26 C25 -68.7(2) . . . . ?
C33 C38 C37 C36 0.2(5) . . . . ?
C33 C34 C35 C36 -0.5(4) . . . . ?
C9 C8 C6 C7 178.6(3) . . . . ?
C9 C8 C6 C5 -1.1(4) . . . . ?
C9 C3 C4 C5 -0.1(4) . . . . ?
C18A C12A C13A C14A -0.7(7) . . . . ?
C22 C21 C26 P1 173.98(19) . . . . ?
C22 C21 C26 C25 -0.7(4) . . . . ?
C22 C23 C24 C25 -1.1(4) . . . . ?
C45 P2 C44 C39 116.9(2) . . . . ?
C45 P2 C44 C43 -64.2(3) . . . . ?
C45 P2 C51 C56 -37.4(2) . . . . ?
C45 P2 C51 C52 149.5(2) . . . . ?
C45 C50 C49 C48 0.6(6) . . . . ?
C45 C46 C47 C48 -0.4(5) . . . . ?
C6 C8 C9 C3 1.7(4) . . . . ?
C11A C12A C13A C14A 180.0(4) . . . . ?
C7 C6 C5 C4 -179.7(3) . . . . ?
C44 P2 C45 C50 45.2(3) . . . . ?
C44 P2 C45 C46 -138.3(2) . . . . ?
C44 P2 C51 C56 -146.4(2) . . . . ?
C44 P2 C51 C52 40.6(2) . . . . ?
C44 C39 C40 C41 1.1(4) . . . . ?
C44 C43 C42 C41 -0.1(5) . . . . ?
C50 C45 C46 C47 -0.2(5) . . . . ?
C29 C28 C27 P1 169.67(19) . . . . ?
C29 C28 C27 C32 -1.2(4) . . . . ?
C29 C30 C31 C32 -0.9(5) . . . . ?
C38 C33 C34 C35 -1.8(4) . . . . ?
C34 C33 C38 C37 1.9(4) . . . . ?
C31 C30 C29 C28 1.0(4) . . . . ?
C3 C4 C5 C6 0.6(4) . . . . ?
C51 P2 C45 C50 -61.3(3) . . . . ?
C51 P2 C45 C46 115.2(2) . . . . ?
C51 P2 C44 C39 -138.1(2) . . . . ?
C51 P2 C44 C43 40.8(3) . . . . ?
C51 C56 C55 C54 -1.2(4) . . . . ?
C51 C52 C53 C54 -0.9(4) . . . . ?
C43 C42 C41 C40 1.2(5) . . . . ?
C35 C36 C37 C38 -2.5(5) . . . . ?
C56 C51 C52 C53 0.3(4) . . . . ?
C37 C36 C35 C34 2.7(4) . . . . ?
C20 N1 C21 C26 155.7(2) . . . . ?
C20 N1 C21 C22 -25.2(3) . . . . ?
C2 C3 C4 C5 -178.4(3) . . . . ?
C52 C51 C56 C55 0.8(4) . . . . ?
C40 C39 C44 P2 178.9(2) . . . . ?
C40 C39 C44 C43 0.0(4) . . . . ?
C46 C45 C50 C49 0.1(5) . . . . ?
C19 N2 C39 C44 150.0(2) . . . . ?
C19 N2 C39 C40 -31.8(4) . . . . ?
C19 N2 C10B C11B -101.3(9) . . . . ?
C55 C54 C53 C52 0.5(5) . . . . ?
C53 C54 C55 C56 0.6(5) . . . . ?
C12A C18A C17A C15A -0.7(7) . . . . ?
C12A C13A C14A C15A 0.0(8) . . . . ?
C47 C48 C49 C50 -1.2(5) . . . . ?
C49 C48 C47 C46 1.1(5) . . . . ?
C3S O1S C2S C1S -176.5(4) . . . . ?
C5 C6 C7 F3 -54.1(3) . . . . ?
C5 C6 C7 F2 64.5(3) . . . . ?
C5 C6 C7 F1 -174.9(3) . . . . ?
C17A C18A C12A C11A -179.7(4) . . . . ?
C17A C18A C12A C13A 1.0(7) . . . . ?
C17A C15A C16A F6A 40.5(6) . . . . ?
C17A C15A C16A F4A -78.2(6) . . . . ?
C17A C15A C16A F5A 161.3(4) . . . . ?
C17A C15A C14A C13A 0.4(8) . . . . ?
C16A C15A C17A C18A 179.4(4) . . . . ?
C16A C15A C14A C13A -179.0(5) . . . . ?
C2S O1S C3S C4S -177.1(3) . . . . ?
C14A C15A C17A C18A -0.1(7) . . . . ?
C14A C15A C16A F6A -140.0(5) . . . . ?
C14A C15A C16A F4A 101.2(5) . . . . ?
C14A C15A C16A F5A -19.3(7) . . . . ?
C10B N2 C39 C44 -74.6(5) . . . . ?
C10B N2 C39 C40 103.5(5) . . . . ?
C10B N2 C19 C20 55.8(6) . . . . ?
C12B C13B C14B C15B 0.0 . . . . ?
C13B C12B C18B C17B 0.0 . . . . ?
C13B C12B C11B Fe1 -123.9(18) . . . . ?
C13B C12B C11B C10B 59.0(12) . . . . ?
C13B C14B C15B C17B 0.0 . . . . ?
C13B C14B C15B C16B 172.9(16) . . . . ?
C14B C15B C17B C18B 0.0 . . . . ?
C14B C15B C16B F6B -178.8(15) . . . . ?
C14B C15B C16B F5B -56(4) . . . . ?
C14B C15B C16B F4B 70(2) . . . . ?
C15B C17B C18B C12B 0.0 . . . . ?
C17B C15B C16B F6B -6(3) . . . . ?
C17B C15B C16B F5B 117(3) . . . . ?
C17B C15B C16B F4B -117(2) . . . . ?
C18B C12B C13B C14B 0.0 . . . . ?
C18B C12B C11B Fe1 64(2) . . . . ?
C18B C12B C11B C10B -112.7(10) . . . . ?
C16B C15B C17B C18B -172.4(17) . . . . ?
C11B C12B C13B C14B -171.6(9) . . . . ?
C11B C12B C18B C17B 171.6(9) . . . . ?
